data_4077776
loop_
_publ_author_name
'Ellis, Dianne D.'
'Franken, Andreas'
'Stone, F. Gordon A.'

_publ_section_title
;
 Synthesis and Reactions of the Triruthenamonocarboncarborane Cluster
 Complex [NHMe3][Ru3(CO)8(\h5-7-CB10H11)]&#x2020;
;
_journal_issue 12
_journal_name_full Organometallics
_journal_page_first 2362
_journal_paper_doi 10.1021/om990133x
_journal_volume 18
_journal_year 1999
_chemical_formula_moiety 'C45 H43 B10 Cl2 Cu O7 P2 Ru3'
_chemical_formula_structural '[Ru~3~(\m-H)(CO)~7~(PPh~3~){CB~10~H~10~}(CuPPh~3~)].CH~2~Cl~2~'
_chemical_formula_sum 'C45 H43 B10 Cl2 Cu O7 P2 Ru3'
_chemical_formula_weight 1303.48
_chemical_name_systematic
; 
 ? 
;
_space_group_IT_number 2
_symmetry_cell_setting triclinic
_symmetry_space_group_name_Hall '-P 1'
_symmetry_space_group_name_H-M 'P -1'
_atom_sites_solution_hydrogens geom
_atom_sites_solution_primary direct
_atom_sites_solution_secondary difmap
_audit_creation_method SHELXL
_cell_angle_alpha 102.307(12)
_cell_angle_beta 106.77(2)
_cell_angle_gamma 100.54(2)
_cell_formula_units_Z 2
_cell_length_a 12.913(3)
_cell_length_b 14.336(3)
_cell_length_c 15.879(3)
_cell_measurement_reflns_used 25
_cell_measurement_temperature 293(2)
_cell_measurement_theta_max 19.30
_cell_measurement_theta_min 2.32
_cell_volume 2654.3(11)
_computing_cell_refinement 'Enraf-Nonius CAD4'
_computing_data_collection 'Enraf-Nonius CAD4'
_computing_data_reduction 'XCAD4 Siemens Software (Harms, 1993)'
_computing_molecular_graphics 'XP in SHELXTL-PC (Bruker, 1995)'
_computing_publication_material 'SHELXL-93 (Sheldrick, 1993)'
_computing_structure_refinement 'SHELXL-93 (Sheldrick, 1993)'
_computing_structure_solution 'SHELXS-86 (Bruker, 1995)'
_diffrn_ambient_temperature 293(2)
_diffrn_measurement_device Enraf-Nonius
_diffrn_measurement_method \w-\q
_diffrn_radiation_monochromator graphite
_diffrn_radiation_source 'fine-focus sealed tube'
_diffrn_radiation_type MoK\a
_diffrn_radiation_wavelength 0.71073
_diffrn_reflns_av_R_equivalents 0.0327
_diffrn_reflns_av_sigmaI/netI 0.0889
_diffrn_reflns_limit_h_max 0
_diffrn_reflns_limit_h_min -15
_diffrn_reflns_limit_k_max 17
_diffrn_reflns_limit_k_min -16
_diffrn_reflns_limit_l_max 18
_diffrn_reflns_limit_l_min -18
_diffrn_reflns_number 8737
_diffrn_reflns_theta_max 24.00
_diffrn_reflns_theta_min 1.51
_diffrn_standards_decay_% none
_diffrn_standards_interval_time 120
_diffrn_standards_number 3
_exptl_absorpt_coefficient_mu 1.440
_exptl_absorpt_correction_T_max 0.928
_exptl_absorpt_correction_T_min 0.834
_exptl_absorpt_correction_type semi-empirical
_exptl_crystal_colour orange-red
_exptl_crystal_density_diffrn 1.631
_exptl_crystal_density_meas ?
_exptl_crystal_description prisms
_exptl_crystal_F_000 1288
_exptl_crystal_size_max 0.10
_exptl_crystal_size_mid 0.10
_exptl_crystal_size_min 0.08
_refine_diff_density_max 0.492
_refine_diff_density_min -0.521
_refine_diff_density_rms 0.102
_refine_ls_extinction_method none
_refine_ls_goodness_of_fit_all 1.017
_refine_ls_goodness_of_fit_obs 1.090
_refine_ls_hydrogen_treatment 'see text'
_refine_ls_matrix_type full
_refine_ls_number_parameters 652
_refine_ls_number_reflns 8254
_refine_ls_number_restraints 0
_refine_ls_restrained_S_all 1.029
_refine_ls_restrained_S_obs 1.090
_refine_ls_R_factor_all 0.0983
_refine_ls_R_factor_obs 0.0508
_refine_ls_shift/esd_max 0.000
_refine_ls_shift/esd_mean 0.000
_refine_ls_structure_factor_coef Fsqd
_refine_ls_weighting_details 'w=1/[\s^2^(Fo^2^)+(0.0317P)^2^+0.0000P] where P=(Fo^2^+2Fc^2^)/3'
_refine_ls_weighting_scheme calc
_refine_ls_wR_factor_all 0.0996
_refine_ls_wR_factor_obs 0.0839
_reflns_number_observed 5483
_reflns_number_total 8314
_reflns_observed_criterion >2sigma(I)
_cod_data_source_file om990133x.cif
_cod_data_source_block 6a
_cod_depositor_comments
;
The following automatic conversions were performed:

'_symmetry_cell_setting' value 'Triclinic' changed to 'triclinic'
according to /home/saulius/struct/CIF-dictionaries/cif_core.dic
dictionary named 'cif_core.dic' version 2.4.2 from 2011-04-26.

Automatic conversion script
Id: cif_fix_values 1715 2011-07-08 13:25:40Z adriana 

The following automatic conversions were performed:

'_exptl_crystal_density_meas' value 'not measured' was changed to '?'
- the value is perceived as not measured.

Automatic conversion script
Id: cif_fix_values 3008 2015-01-20 13:52:24Z robertas 

The following automatic conversions were performed:

'_refine_ls_weighting_scheme' value 'calc
w=1/[\s^2^(Fo^2^)+(0.0317P)^2^+0.0000P] where P=(Fo^2^+2Fc^2^)/3' was
changed to 'calc'. New tag '_refine_ls_weighting_details' was
created. The value of the new tag was set to
'w=1/[\s^2^(Fo^2^)+(0.0317P)^2^+0.0000P] where P=(Fo^2^+2Fc^2^)/3'.

Automatic conversion script
Id: cif_fix_values 3143 2015-03-26 13:38:13Z robertas 
;
_cod_original_cell_volume 2654.3(8)
_cod_database_code 4077776

loop_
_symmetry_equiv_pos_as_xyz
'x, y, z'
'-x, -y, -z'

loop_
_atom_site_aniso_label
_atom_site_aniso_U_11
_atom_site_aniso_U_22
_atom_site_aniso_U_33
_atom_site_aniso_U_23
_atom_site_aniso_U_13
_atom_site_aniso_U_12
Ru1 0.0320(4) 0.0300(3) 0.0399(4) 0.0055(3) 0.0127(3) 0.0096(3)
Ru2 0.0311(3) 0.0256(3) 0.0341(3) 0.0078(3) 0.0107(3) 0.0065(3)
Ru3 0.0340(4) 0.0307(3) 0.0319(3) 0.0017(3) 0.0082(3) 0.0074(3)
C11 0.050(6) 0.051(5) 0.059(6) 0.006(4) 0.020(5) 0.011(5)
O11 0.041(4) 0.080(4) 0.078(5) -0.017(4) 0.001(3) 0.008(3)
C12 0.040(5) 0.046(5) 0.066(6) 0.023(4) 0.023(4) 0.018(4)
O12 0.075(5) 0.076(4) 0.106(5) 0.042(4) 0.060(4) 0.020(4)
C21 0.049(5) 0.036(4) 0.047(5) 0.012(4) 0.014(4) 0.010(4)
O21 0.100(5) 0.072(4) 0.040(3) 0.018(3) 0.035(4) 0.030(4)
C23 0.038(5) 0.045(5) 0.044(5) 0.012(4) 0.007(4) 0.005(4)
O23 0.054(4) 0.053(4) 0.090(5) 0.028(3) 0.025(3) -0.003(3)
C31 0.053(6) 0.051(5) 0.041(5) -0.002(4) 0.011(4) 0.022(4)
O31 0.089(5) 0.086(5) 0.053(4) 0.014(4) -0.010(4) 0.043(4)
C32 0.035(5) 0.046(5) 0.040(5) -0.004(4) 0.007(4) -0.002(4)
O32 0.064(4) 0.079(4) 0.066(4) -0.019(3) 0.035(4) 0.010(3)
C33 0.052(6) 0.057(5) 0.038(5) 0.005(4) 0.006(4) 0.008(5)
O33 0.088(5) 0.063(4) 0.081(5) 0.012(4) 0.008(4) -0.032(4)
P2 0.0323(11) 0.0295(10) 0.0364(11) 0.0093(9) 0.0095(9) 0.0062(8)
C70 0.027(4) 0.030(4) 0.048(5) 0.013(3) 0.007(4) 0.003(3)
C71 0.051(5) 0.044(5) 0.061(5) 0.024(4) 0.023(5) 0.010(4)
C72 0.041(5) 0.066(6) 0.071(6) 0.028(5) 0.024(5) 0.014(5)
C73 0.029(5) 0.079(7) 0.097(7) 0.048(6) 0.013(5) -0.002(5)
C74 0.033(5) 0.047(5) 0.118(8) 0.033(5) 0.019(5) -0.005(4)
C75 0.038(5) 0.036(4) 0.074(6) 0.014(4) 0.016(4) 0.009(4)
C80 0.039(5) 0.036(4) 0.033(4) 0.005(3) 0.007(4) 0.014(4)
C81 0.043(5) 0.069(6) 0.044(5) 0.014(4) 0.011(4) 0.018(4)
C82 0.070(7) 0.097(8) 0.045(6) 0.005(5) 0.003(5) 0.034(6)
C83 0.090(8) 0.126(9) 0.041(6) 0.031(6) 0.023(6) 0.058(8)
C84 0.088(8) 0.108(8) 0.061(7) 0.053(6) 0.037(6) 0.049(7)
C85 0.049(5) 0.060(5) 0.058(6) 0.023(5) 0.023(5) 0.017(4)
C90 0.026(4) 0.034(4) 0.042(5) 0.010(4) 0.008(4) 0.007(3)
C91 0.064(6) 0.033(4) 0.057(6) 0.015(4) 0.010(5) 0.015(4)
C92 0.075(7) 0.056(6) 0.052(6) -0.004(5) 0.011(5) 0.014(5)
C93 0.084(7) 0.036(5) 0.096(8) 0.003(5) 0.030(7) 0.016(5)
C94 0.088(8) 0.041(5) 0.092(8) 0.027(5) 0.039(7) 0.016(5)
C95 0.060(6) 0.037(5) 0.061(6) 0.015(4) 0.024(5) 0.017(4)
C1 0.035(4) 0.040(4) 0.057(5) 0.018(4) 0.021(4) 0.019(4)
B2 0.051(6) 0.028(5) 0.031(5) -0.001(4) 0.015(4) 0.008(4)
B3 0.035(5) 0.027(4) 0.037(5) 0.008(4) 0.009(4) 0.013(4)
B4 0.037(5) 0.035(5) 0.036(5) 0.011(4) 0.012(4) 0.014(4)
B5 0.053(6) 0.033(5) 0.038(5) 0.008(4) 0.005(5) 0.018(4)
B6 0.057(6) 0.026(5) 0.055(6) 0.004(4) 0.018(5) 0.011(4)
B7 0.048(6) 0.024(4) 0.034(5) -0.001(4) 0.011(4) 0.003(4)
B8 0.036(5) 0.027(4) 0.041(5) 0.011(4) 0.009(4) -0.001(4)
B9 0.061(7) 0.043(5) 0.048(6) 0.021(5) 0.022(5) 0.024(5)
B10 0.069(7) 0.032(5) 0.056(6) 0.022(5) 0.026(5) 0.021(5)
B11 0.065(7) 0.023(4) 0.055(6) 0.010(4) 0.022(5) 0.007(4)
Cu 0.0546(7) 0.0478(6) 0.0445(6) 0.0105(5) 0.0252(5) 0.0120(5)
P1 0.0471(13) 0.0479(13) 0.0371(12) 0.0091(10) 0.0136(10) 0.0084(10)
C40 0.058(6) 0.061(6) 0.043(5) 0.010(4) 0.005(5) 0.012(5)
C41 0.076(8) 0.110(8) 0.067(7) 0.044(6) 0.011(6) 0.013(7)
C42 0.075(9) 0.167(12) 0.084(9) 0.064(9) -0.001(7) 0.015(8)
C43 0.136(13) 0.150(12) 0.062(8) 0.049(8) 0.010(9) 0.037(11)
C44 0.112(10) 0.164(12) 0.074(8) 0.072(8) 0.046(8) 0.037(9)
C45 0.077(8) 0.152(10) 0.065(7) 0.061(7) 0.037(6) 0.025(7)
C50 0.060(6) 0.052(5) 0.035(5) 0.014(4) 0.019(4) -0.003(5)
C51 0.092(8) 0.050(6) 0.066(6) 0.001(5) 0.039(6) -0.010(5)
C52 0.131(11) 0.053(6) 0.058(7) 0.004(5) 0.034(8) -0.007(7)
C53 0.122(11) 0.080(9) 0.056(7) 0.019(6) 0.012(8) -0.034(8)
C54 0.049(7) 0.111(9) 0.090(8) 0.044(7) -0.003(6) -0.017(7)
C55 0.058(6) 0.074(6) 0.061(6) 0.023(5) 0.013(5) 0.003(5)
C60 0.035(5) 0.047(5) 0.045(5) 0.003(4) 0.014(4) 0.004(4)
C61 0.066(6) 0.051(5) 0.061(6) 0.018(5) 0.017(5) 0.019(5)
C62 0.081(7) 0.071(7) 0.078(7) 0.026(6) 0.030(6) 0.033(6)
C63 0.060(7) 0.048(6) 0.130(10) 0.012(7) 0.034(7) 0.025(5)
C64 0.076(8) 0.067(7) 0.079(8) -0.016(6) 0.022(6) 0.011(6)
C65 0.054(6) 0.072(6) 0.049(6) 0.004(5) 0.018(5) 0.006(5)
C100 0.561(52) 0.318(33) 0.144(19) 0.152(22) 0.181(28) 0.289(37)
Cl1 0.468(30) 0.251(10) 0.221(11) 0.032(8) 0.121(16) 0.004(11)
Cl2 0.261(14) 0.543(26) 0.313(19) -0.195(19) -0.044(15) 0.088(15)
C101 0.561(52) 0.318(33) 0.144(19) 0.152(22) 0.181(28) 0.289(37)

loop_
_atom_site_label
_atom_site_type_symbol
_atom_site_fract_x
_atom_site_fract_y
_atom_site_fract_z
_atom_site_U_iso_or_equiv
_atom_site_thermal_displace_type
_atom_site_occupancy
_atom_site_calc_flag
_atom_site_refinement_flags
_atom_site_disorder_group
Ru1 Ru -0.02272(5) 0.26644(4) 0.33471(4) 0.0344(2) Uani 1 d . .
Ru2 Ru 0.13459(5) 0.16475(4) 0.39896(4) 0.0306(2) Uani 1 d . .
H23 H 0.1331(46) 0.1335(39) 0.2851(37) 0.042(18) Uiso 1 d . .
Ru3 Ru 0.03217(5) 0.14622(4) 0.19843(4) 0.0342(2) Uani 1 d . .
C11 C -0.1711(7) 0.2069(6) 0.2518(6) 0.055(2) Uani 1 d . .
O11 O -0.2621(5) 0.1743(4) 0.2032(4) 0.078(2) Uani 1 d . .
C12 C -0.0790(6) 0.2205(5) 0.4216(6) 0.047(2) Uani 1 d . .
O12 O -0.1141(5) 0.1979(4) 0.4737(5) 0.077(2) Uani 1 d . .
C21 C 0.1471(6) 0.2119(5) 0.5238(5) 0.045(2) Uani 1 d . .
O21 O 0.1550(5) 0.2417(4) 0.5975(4) 0.067(2) Uani 1 d . .
C23 C 0.0392(6) 0.0416(6) 0.3861(5) 0.045(2) Uani 1 d . .
O23 O -0.0159(5) -0.0301(4) 0.3842(4) 0.067(2) Uani 1 d . .
C31 C -0.0644(7) 0.1758(6) 0.1000(5) 0.051(2) Uani 1 d . .
O31 O -0.1223(5) 0.1922(4) 0.0379(4) 0.082(2) Uani 1 d . .
C32 C 0.0967(6) 0.0846(5) 0.1172(5) 0.046(2) Uani 1 d . .
O32 O 0.1262(5) 0.0388(4) 0.0650(4) 0.074(2) Uani 1 d . .
C33 C -0.0703(7) 0.0229(6) 0.1880(5) 0.053(2) Uani 1 d . .
O33 O -0.1300(6) -0.0493(4) 0.1788(4) 0.091(2) Uani 1 d . .
P2 P 0.2909(2) 0.10105(13) 0.43488(12) 0.0335(4) Uani 1 d . .
C70 C 0.4134(6) 0.1616(5) 0.4134(5) 0.036(2) Uani 1 d . .
C71 C 0.4856(6) 0.1098(6) 0.3904(5) 0.050(2) Uani 1 d . .
H71 H 0.4690(6) 0.0417(6) 0.3812(5) 0.060 Uiso 1 calc R .
C72 C 0.5822(6) 0.1576(6) 0.3808(5) 0.057(2) Uani 1 d . .
H72 H 0.6301(6) 0.1214(6) 0.3653(5) 0.068 Uiso 1 calc R .
C73 C 0.6087(7) 0.2571(7) 0.3937(6) 0.068(3) Uani 1 d . .
H73 H 0.6738(7) 0.2886(7) 0.3862(6) 0.082 Uiso 1 calc R .
C74 C 0.5393(7) 0.3102(6) 0.4175(6) 0.068(3) Uani 1 d . .
H74 H 0.5573(7) 0.3784(6) 0.4270(6) 0.082 Uiso 1 calc R .
C75 C 0.4414(6) 0.2629(5) 0.4278(5) 0.050(2) Uani 1 d . .
H75 H 0.3944(6) 0.2996(5) 0.4444(5) 0.061 Uiso 1 calc R .
C80 C 0.3458(6) 0.1056(5) 0.5560(5) 0.037(2) Uani 1 d . .
C81 C 0.4539(6) 0.1562(6) 0.6113(5) 0.053(2) Uani 1 d . .
H81 H 0.5042(6) 0.1841(6) 0.5862(5) 0.063 Uiso 1 calc R .
C82 C 0.4878(8) 0.1656(7) 0.7050(6) 0.075(3) Uani 1 d . .
H82 H 0.5608(8) 0.2005(7) 0.7419(6) 0.091 Uiso 1 calc R .
C83 C 0.4161(9) 0.1247(8) 0.7434(6) 0.080(3) Uani 1 d . .
H83 H 0.4396(9) 0.1321(8) 0.8062(6) 0.096 Uiso 1 calc R .
C84 C 0.3099(9) 0.0729(7) 0.6893(6) 0.075(3) Uani 1 d . .
H84 H 0.2612(9) 0.0434(7) 0.7149(6) 0.090 Uiso 1 calc R .
C85 C 0.2741(7) 0.0636(6) 0.5968(6) 0.053(2) Uani 1 d . .
H85 H 0.2008(7) 0.0288(6) 0.5608(6) 0.063 Uiso 1 calc R .
C90 C 0.2609(5) -0.0283(5) 0.3712(5) 0.035(2) Uani 1 d . .
C91 C 0.2267(6) -0.0534(5) 0.2768(5) 0.053(2) Uani 1 d . .
H91 H 0.2231(6) -0.0037(5) 0.2476(5) 0.064 Uiso 1 calc R .
C92 C 0.1976(7) -0.1504(6) 0.2248(6) 0.067(3) Uani 1 d . .
H92 H 0.1768(7) -0.1659(6) 0.1613(6) 0.081 Uiso 1 calc R .
C93 C 0.1996(8) -0.2237(6) 0.2675(7) 0.074(3) Uani 1 d . .
H93 H 0.1781(8) -0.2895(6) 0.2326(7) 0.089 Uiso 1 calc R .
C94 C 0.2325(8) -0.2015(6) 0.3597(7) 0.071(3) Uani 1 d . .
H94 H 0.2340(8) -0.2518(6) 0.3882(7) 0.085 Uiso 1 calc R .
C95 C 0.2644(6) -0.1029(5) 0.4123(6) 0.051(2) Uani 1 d . .
H95 H 0.2883(6) -0.0879(5) 0.4759(6) 0.062 Uiso 1 calc R .
C1 C 0.0009(6) 0.4341(5) 0.3643(5) 0.041(2) Uani 1 d . .
H1 H -0.0734(6) 0.4514(5) 0.3776(5) 0.049 Uiso 1 calc R .
B2 B 0.0941(7) 0.4013(5) 0.4464(5) 0.039(2) Uani 1 d . .
H2 H 0.0841(7) 0.3954(5) 0.5117(5) 0.046 Uiso 1 calc R .
B3 B 0.1606(7) 0.3278(5) 0.3851(5) 0.033(2) Uani 1 d . .
H3 H 0.2213(43) 0.2748(37) 0.4095(34) 0.026(15) Uiso 1 d . .
B4 B 0.0944(7) 0.3082(6) 0.2644(5) 0.035(2) Uani 1 d . .
B5 B -0.0114(8) 0.3777(6) 0.2548(6) 0.043(2) Uani 1 d . .
H5 H -0.0898(8) 0.3572(6) 0.1962(6) 0.052 Uiso 1 calc R .
B6 B 0.1238(8) 0.5192(6) 0.4262(6) 0.048(2) Uani 1 d . .
H6 H 0.1328(8) 0.5872(6) 0.4785(6) 0.057 Uiso 1 calc R .
B7 B 0.2279(7) 0.4531(5) 0.4399(6) 0.039(2) Uani 1 d . .
H7 H 0.3046(7) 0.4779(5) 0.5005(6) 0.046 Uiso 1 calc R .
B8 B 0.2256(7) 0.3955(6) 0.3268(6) 0.037(2) Uani 1 d . .
H8 H 0.3050(44) 0.3840(36) 0.3209(34) 0.021(15) Uiso 1 d . .
B9 B 0.1196(8) 0.4278(6) 0.2458(6) 0.047(2) Uani 1 d . .
H9 H 0.1261(8) 0.4361(6) 0.1801(6) 0.057 Uiso 1 calc R .
B10 B 0.0592(8) 0.5051(6) 0.3078(6) 0.049(2) Uani 1 d . .
H10 H 0.0268(8) 0.5637(6) 0.2832(6) 0.058 Uiso 1 calc R .
B11 B 0.2046(8) 0.5161(6) 0.3521(6) 0.048(2) Uani 1 d . .
H11 H 0.2673(8) 0.5815(6) 0.3557(6) 0.058 Uiso 1 calc R .
Cu Cu 0.19933(8) 0.27899(7) 0.18725(6) 0.0477(3) Uani 1 d . .
P1 P 0.3265(2) 0.28891(15) 0.11752(13) 0.0453(5) Uani 1 d . .
C40 C 0.2838(7) 0.3199(6) 0.0106(5) 0.058(2) Uani 1 d . .
C41 C 0.1706(9) 0.2960(7) -0.0398(7) 0.086(3) Uani 1 d . .
H41 H 0.1185(9) 0.2689(7) -0.0158(7) 0.103 Uiso 1 calc R .
C42 C 0.1339(10) 0.3115(9) -0.1245(8) 0.113(4) Uani 1 d . .
H42 H 0.0576(10) 0.2956(9) -0.1571(8) 0.135 Uiso 1 calc R .
C43 C 0.2085(13) 0.3496(10) -0.1603(8) 0.118(5) Uani 1 d . .
H43 H 0.1832(13) 0.3591(10) -0.2181(8) 0.142 Uiso 1 calc R .
C44 C 0.3224(11) 0.3751(9) -0.1124(7) 0.108(4) Uani 1 d . .
H44 H 0.3738(11) 0.4022(9) -0.1370(7) 0.129 Uiso 1 calc R .
C45 C 0.3573(9) 0.3593(8) -0.0281(6) 0.091(3) Uani 1 d . .
H45 H 0.4337(9) 0.3759(8) 0.0043(6) 0.109 Uiso 1 calc R .
C50 C 0.4613(7) 0.3783(6) 0.1865(5) 0.051(2) Uani 1 d . .
C51 C 0.4630(8) 0.4696(6) 0.2351(6) 0.073(3) Uani 1 d . .
H51 H 0.3955(8) 0.4858(6) 0.2308(6) 0.088 Uiso 1 calc R .
C52 C 0.5617(11) 0.5384(7) 0.2904(7) 0.087(4) Uani 1 d . .
H52 H 0.5616(11) 0.6006(7) 0.3226(7) 0.104 Uiso 1 calc R .
C53 C 0.6602(11) 0.5125(9) 0.2966(7) 0.099(4) Uani 1 d . .
H53 H 0.7273(11) 0.5571(9) 0.3360(7) 0.119 Uiso 1 calc R .
C54 C 0.6627(8) 0.4237(9) 0.2471(7) 0.092(4) Uani 1 d . .
H54 H 0.7305(8) 0.4087(9) 0.2500(7) 0.111 Uiso 1 calc R .
C55 C 0.5622(8) 0.3561(7) 0.1922(6) 0.067(3) Uani 1 d . .
H55 H 0.5626(8) 0.2946(7) 0.1586(6) 0.081 Uiso 1 calc R .
C60 C 0.3594(6) 0.1708(5) 0.0889(5) 0.045(2) Uani 1 d . .
C61 C 0.3886(7) 0.1252(6) 0.1580(6) 0.059(2) Uani 1 d . .
H61 H 0.3979(7) 0.1579(6) 0.2180(6) 0.071 Uiso 1 calc R .
C62 C 0.4035(8) 0.0329(7) 0.1376(7) 0.074(3) Uani 1 d . .
H62 H 0.4244(8) 0.0031(7) 0.1842(7) 0.088 Uiso 1 calc R .
C63 C 0.3883(8) -0.0174(7) 0.0490(8) 0.079(3) Uani 1 d . .
H63 H 0.3956(8) -0.0817(7) 0.0357(8) 0.095 Uiso 1 calc R .
C64 C 0.3628(8) 0.0271(7) -0.0188(7) 0.082(3) Uani 1 d . .
H64 H 0.3548(8) -0.0060(7) -0.0783(7) 0.098 Uiso 1 calc R .
C65 C 0.3486(7) 0.1211(7) 0.0006(6) 0.061(2) Uani 1 d . .
H65 H 0.3317(7) 0.1516(7) -0.0460(6) 0.074 Uiso 1 calc R .
C100 C -0.2470(34) 0.3912(22) 0.0063(14) 0.288(16) Uani 0.73(2) d P 1
H10A H -0.2282(34) 0.3543(22) 0.0506(14) 0.346 Uiso 0.73(2) calc PR 1
H10B H -0.2559(34) 0.4532(22) 0.0382(14) 0.346 Uiso 0.73(2) calc PR 1
Cl1 Cl -0.1249(21) 0.4198(8) -0.0345(10) 0.331(11) Uani 0.73(2) d P 1
Cl2 Cl -0.3547(13) 0.3355(18) -0.0634(15) 0.459(17) Uani 0.73(2) d P 1
C101 C -0.2470(34) 0.3912(22) 0.0063(14) 0.288(16) Uani 0.27(2) d P 2
H10C H -0.1776(26) 0.3765(16) 0.0364(20) 0.346 Uiso 0.27(2) calc PR 2
H10D H -0.2504(26) 0.4511(16) 0.0464(20) 0.346 Uiso 0.27(2) calc PR 2
Cl1A Cl -0.2379(26) 0.4172(16) -0.0913(20) 0.176(12) Uiso 0.27(2) d P 2
Cl2A Cl -0.3427(22) 0.3079(19) 0.0003(17) 0.160(11) Uiso 0.27(2) d P 2

loop_
_atom_type_symbol
_atom_type_description
_atom_type_scat_dispersion_real
_atom_type_scat_dispersion_imag
_atom_type_scat_source
C C 0.0033 0.0016 'International Tables Vol C Tables 4.2.6.8 and 6.1.1.4'
H H 0.0000 0.0000 'International Tables Vol C Tables 4.2.6.8 and 6.1.1.4'
B B 0.0013 0.0007 'International Tables Vol C Tables 4.2.6.8 and 6.1.1.4'
O O 0.0106 0.0060 'International Tables Vol C Tables 4.2.6.8 and 6.1.1.4'
P P 0.1023 0.0942 'International Tables Vol C Tables 4.2.6.8 and 6.1.1.4'
Cl Cl 0.1484 0.1585 'International Tables Vol C Tables 4.2.6.8 and 6.1.1.4'
Cu Cu 0.3201 1.2651 'International Tables Vol C Tables 4.2.6.8 and 6.1.1.4'
Ru Ru -1.2594 0.8363 'International Tables Vol C Tables 4.2.6.8 and 6.1.1.4'

loop_
_geom_angle_atom_site_label_1
_geom_angle_atom_site_label_2
_geom_angle_atom_site_label_3
_geom_angle
_geom_angle_publ_flag
C11 Ru1 C12 84.5(3) y
C11 Ru1 B4 112.1(3) y
C12 Ru1 B4 159.8(3) y
C11 Ru1 B3 159.8(3) y
C12 Ru1 B3 114.0(3) y
B4 Ru1 B3 48.1(3) y
C11 Ru1 B5 87.6(3) y
C12 Ru1 B5 148.0(3) y
B4 Ru1 B5 48.4(3) y
B3 Ru1 B5 80.5(3) y
C11 Ru1 B2 145.9(3) y
C12 Ru1 B2 90.4(3) y
B4 Ru1 B2 81.8(3) y
B3 Ru1 B2 47.1(3) y
B5 Ru1 B2 79.1(3) y
C11 Ru1 C1 106.4(3) y
C12 Ru1 C1 109.5(3) y
B4 Ru1 C1 77.6(3) y
B3 Ru1 C1 75.9(3) y
B5 Ru1 C1 44.0(3) y
B2 Ru1 C1 44.2(3) y
C11 Ru1 Ru2 125.4(2) y
C12 Ru1 Ru2 80.1(2) y
B4 Ru1 Ru2 80.9(2) y
B3 Ru1 Ru2 54.9(2) y
B5 Ru1 Ru2 128.5(2) y
B2 Ru1 Ru2 86.5(2) y
C1 Ru1 Ru2 128.1(2) y
C11 Ru1 Ru3 82.8(2) y
C12 Ru1 Ru3 124.5(2) y
B4 Ru1 Ru3 50.9(2) y
B3 Ru1 Ru3 80.0(2) y
B5 Ru1 Ru3 84.9(2) y
B2 Ru1 Ru3 126.3(2) y
C1 Ru1 Ru3 125.9(2) y
Ru2 Ru1 Ru3 64.87(3) y
H3 Ru2 H23 84.7(24) y
H3 Ru2 C23 179.2(17) y
H23 Ru2 C23 94.6(18) y
H3 Ru2 C21 89.1(17) y
H23 Ru2 C21 173.8(18) y
C23 Ru2 C21 91.6(3) y
H3 Ru2 P2 88.9(18) y
H23 Ru2 P2 86.4(18) y
C23 Ru2 P2 90.6(2) y
C21 Ru2 P2 93.4(2) y
H3 Ru2 B3 29.8(18) y
H23 Ru2 B3 84.0(18) y
C23 Ru2 B3 150.6(3) y
C21 Ru2 B3 90.6(3) y
P2 Ru2 B3 118.5(2) y
H3 Ru2 Ru1 79.6(18) y
H23 Ru2 Ru1 84.6(18) y
C23 Ru2 Ru1 100.8(2) y
C21 Ru2 Ru1 94.5(2) y
P2 Ru2 Ru1 165.91(5) y
B3 Ru2 Ru1 49.7(2) y
H3 Ru2 Ru3 88.0(17) y
H23 Ru2 Ru3 27.9(18) y
C23 Ru2 Ru3 91.6(2) y
C21 Ru2 Ru3 152.2(2) y
P2 Ru2 Ru3 114.20(5) y
B3 Ru2 Ru3 73.5(2) y
Ru1 Ru2 Ru3 57.81(2) y
H23 Ru3 C31 171.2(19) y
H23 Ru3 C32 88.6(19) y
C31 Ru3 C32 88.9(3) y
H23 Ru3 C33 92.7(19) y
C31 Ru3 C33 95.8(3) y
C32 Ru3 C33 93.8(3) y
H23 Ru3 B4 87.2(18) y
C31 Ru3 B4 86.8(3) y
C32 Ru3 B4 119.7(3) y
C33 Ru3 B4 146.5(3) y
H23 Ru3 Cu 83.8(19) y
C31 Ru3 Cu 87.5(3) y
C32 Ru3 Cu 69.8(2) y
C33 Ru3 Cu 163.2(2) y
B4 Ru3 Cu 50.0(2) y
H23 Ru3 Ru1 85.7(19) y
C31 Ru3 Ru1 95.2(2) y
C32 Ru3 Ru1 168.6(2) y
C33 Ru3 Ru1 96.4(2) y
B4 Ru3 Ru1 50.1(2) y
Cu Ru3 Ru1 99.67(3) y
H23 Ru3 Ru2 29.6(19) y
C31 Ru3 Ru2 152.6(2) y
C32 Ru3 Ru2 118.1(2) y
C33 Ru3 Ru2 87.7(2) y
B4 Ru3 Ru2 75.8(2) y
Cu Ru3 Ru2 96.90(3) y
Ru1 Ru3 Ru2 57.32(2) y
O11 C11 Ru1 177.2(7) y
O12 C12 Ru1 176.3(7) y
O21 C21 Ru2 178.6(7) y
O23 C23 Ru2 175.7(7) y
O31 C31 Ru3 177.9(7) y
O32 C32 Ru3 172.7(7) y
O33 C33 Ru3 177.7(7) y
C70 P2 C90 104.0(3) ?
C70 P2 C80 103.3(3) ?
C90 P2 C80 105.6(3) ?
C70 P2 Ru2 116.8(2) ?
C90 P2 Ru2 112.6(2) ?
C80 P2 Ru2 113.3(2) ?
C71 C70 C75 118.2(7) ?
C71 C70 P2 121.2(5) ?
C75 C70 P2 120.4(6) ?
C72 C71 C70 120.7(7) ?
C73 C72 C71 121.0(8) ?
C74 C73 C72 119.5(8) ?
C73 C74 C75 120.2(8) ?
C70 C75 C74 120.5(7) ?
C81 C80 C85 117.8(7) ?
C81 C80 P2 122.5(6) ?
C85 C80 P2 119.5(6) ?
C80 C81 C82 120.0(8) ?
C83 C82 C81 121.2(9) ?
C84 C83 C82 119.4(9) ?
C83 C84 C85 120.4(9) ?
C84 C85 C80 121.2(8) ?
C95 C90 C91 118.0(7) ?
C95 C90 P2 123.1(6) ?
C91 C90 P2 118.9(5) ?
C92 C91 C90 121.5(7) ?
C93 C92 C91 119.3(8) ?
C94 C93 C92 120.6(8) ?
C93 C94 C95 119.9(8) ?
C90 C95 C94 120.7(8) ?
B6 C1 B5 115.0(6) ?
B6 C1 B10 63.0(5) ?
B5 C1 B10 63.0(5) ?
B6 C1 B2 63.2(5) ?
B5 C1 B2 114.3(5) ?
B10 C1 B2 115.3(6) ?
B6 C1 Ru1 124.4(5) ?
B5 C1 Ru1 66.6(3) ?
B10 C1 Ru1 124.3(5) ?
B2 C1 Ru1 66.7(3) ?
C1 B2 B3 104.7(5) ?
C1 B2 B6 57.8(4) ?
B3 B2 B6 105.8(6) ?
C1 B2 B7 104.1(6) ?
B3 B2 B7 58.6(4) ?
B6 B2 B7 59.4(5) ?
C1 B2 Ru1 69.1(4) ?
B3 B2 Ru1 65.0(3) ?
B6 B2 Ru1 121.7(5) ?
B7 B2 Ru1 119.1(5) ?
B8 B3 B7 62.0(5) ?
B8 B3 B2 110.1(6) ?
B7 B3 B2 61.0(4) ?
B8 B3 B4 60.1(4) ?
B7 B3 B4 110.6(6) ?
B2 B3 B4 109.2(5) ?
B8 B3 Ru1 121.2(5) ?
B7 B3 Ru1 123.8(5) ?
B2 B3 Ru1 67.9(4) ?
B4 B3 Ru1 65.7(4) ?
B8 B3 Ru2 136.4(5) ?
B7 B3 Ru2 146.1(5) ?
B2 B3 Ru2 113.5(5) ?
B4 B3 Ru2 102.7(4) ?
Ru1 B3 Ru2 75.3(2) yes
B8 B4 B9 60.4(5) ?
B8 B4 B3 58.5(4) ?
B9 B4 B3 106.0(5) ?
B8 B4 B5 106.5(5) ?
B9 B4 B5 58.7(5) ?
B3 B4 B5 105.4(5) ?
B8 B4 Cu 74.4(4) ?
B9 B4 Cu 84.9(4) ?
B3 B4 Cu 113.5(5) ?
B5 B4 Cu 132.7(5) ?
B8 B4 Ru1 120.2(5) ?
B9 B4 Ru1 120.9(5) ?
B3 B4 Ru1 66.2(4) ?
B5 B4 Ru1 67.3(4) ?
Cu B4 Ru1 153.8(4) ?
B8 B4 Ru3 137.2(5) ?
B9 B4 Ru3 145.6(5) ?
B3 B4 Ru3 107.9(4) ?
B5 B4 Ru3 116.3(5) ?
Cu B4 Ru3 76.3(3) ?
Ru1 B4 Ru3 79.0(3) yes
C1 B5 B9 104.5(6) ?
C1 B5 B10 58.6(4) ?
B9 B5 B10 59.5(5) ?
C1 B5 B4 105.8(6) ?
B9 B5 B4 59.7(5) ?
B10 B5 B4 107.7(6) ?
C1 B5 Ru1 69.4(4) ?
B9 B5 Ru1 119.0(5) ?
B10 B5 Ru1 122.8(5) ?
B4 B5 Ru1 64.3(3) ?
C1 B6 B7 106.0(5) ?
C1 B6 B10 58.9(5) ?
B7 B6 B10 109.0(6) ?
C1 B6 B2 59.1(4) ?
B7 B6 B2 60.6(5) ?
B10 B6 B2 108.6(6) ?
C1 B6 B11 105.0(6) ?
B7 B6 B11 60.9(5) ?
B10 B6 B11 59.6(5) ?
B2 B6 B11 108.9(6) ?
B3 B7 B6 107.6(6) ?
B3 B7 B2 60.4(4) ?
B6 B7 B2 60.0(5) ?
B3 B7 B8 58.8(4) ?
B6 B7 B8 106.9(6) ?
B2 B7 B8 107.1(6) ?
B3 B7 B11 106.5(6) ?
B6 B7 B11 59.8(5) ?
B2 B7 B11 107.6(6) ?
B8 B7 B11 59.2(4) ?
B3 B8 B4 61.4(4) ?
B3 B8 B11 107.8(6) ?
B4 B8 B11 109.1(6) ?
B3 B8 B9 108.0(6) ?
B4 B8 B9 60.2(5) ?
B11 B8 B9 59.8(5) ?
B3 B8 B7 59.2(4) ?
B4 B8 B7 109.4(6) ?
B11 B8 B7 60.5(5) ?
B9 B8 B7 107.9(6) ?
B3 B8 Cu 104.6(4) ?
B4 B8 Cu 59.3(3) ?
B11 B8 Cu 132.4(5) ?
B9 B8 Cu 77.6(4) ?
B7 B8 Cu 163.7(5) ?
B10 B9 B5 60.5(5) ?
B10 B9 B11 59.9(5) ?
B5 B9 B11 108.3(6) ?
B10 B9 B4 110.2(6) ?
B5 B9 B4 61.6(5) ?
B11 B9 B4 108.4(6) ?
B10 B9 B8 107.8(6) ?
B5 B9 B8 108.0(6) ?
B11 B9 B8 59.7(5) ?
B4 B9 B8 59.4(4) ?
C1 B10 B9 104.8(6) ?
C1 B10 B11 105.0(6) ?
B9 B10 B11 60.6(5) ?
C1 B10 B6 58.1(5) ?
B9 B10 B6 108.4(6) ?
B11 B10 B6 60.5(5) ?
C1 B10 B5 58.4(4) ?
B9 B10 B5 60.0(5) ?
B11 B10 B5 108.4(6) ?
B6 B10 B5 107.2(6) ?
B10 B11 B8 108.1(6) ?
B10 B11 B9 59.5(5) ?
B8 B11 B9 60.5(5) ?
B10 B11 B6 59.9(5) ?
B8 B11 B6 107.3(6) ?
B9 B11 B6 107.1(6) ?
B10 B11 B7 107.9(6) ?
B8 B11 B7 60.3(4) ?
B9 B11 B7 108.4(6) ?
B6 B11 B7 59.3(5) ?
B4 Cu H8 72.3(14) ?
B4 Cu P1 165.7(2) y
H8 Cu P1 97.7(14) y
B4 Cu B8 46.2(3) y
H8 Cu B8 27.4(13) ?
P1 Cu B8 121.8(2) y
B4 Cu Ru3 53.7(2) y
H8 Cu Ru3 113.1(13) y
P1 Cu Ru3 140.54(7) y
B8 Cu Ru3 94.9(2) y
C40 P1 C60 105.1(4) ?
C40 P1 C50 105.3(4) ?
C60 P1 C50 105.2(4) ?
C40 P1 Cu 115.0(3) ?
C60 P1 Cu 110.6(3) ?
C50 P1 Cu 114.7(3) ?
C45 C40 C41 117.1(8) ?
C45 C40 P1 123.9(7) ?
C41 C40 P1 118.8(7) ?
C42 C41 C40 121.2(10) ?
C43 C42 C41 119.8(11) ?
C42 C43 C44 121.0(11) ?
C45 C44 C43 118.3(11) ?
C44 C45 C40 122.5(10) ?
C51 C50 C55 118.3(8) ?
C51 C50 P1 119.4(7) ?
C55 C50 P1 122.2(7) ?
C50 C51 C52 121.8(10) ?
C53 C52 C51 118.1(11) ?
C54 C53 C52 122.0(12) ?
C53 C54 C55 118.5(11) ?
C50 C55 C54 121.1(10) ?
C65 C60 C61 118.7(8) ?
C65 C60 P1 123.2(7) ?
C61 C60 P1 117.9(6) ?
C62 C61 C60 119.8(8) ?
C61 C62 C63 121.0(9) ?
C64 C63 C62 119.9(9) ?
C63 C64 C65 119.9(9) ?
C64 C65 C60 120.6(9) ?
Cl2 C100 Cl1 116.9(16) ?
Cl2A C101 Cl1A 119.5(26) ?

loop_
_geom_bond_atom_site_label_1
_geom_bond_atom_site_label_2
_geom_bond_distance
_geom_bond_publ_flag
Ru1 C11 1.897(9) y
Ru1 C12 1.912(8) y
Ru1 B4 2.196(8) y
Ru1 B3 2.206(8) y
Ru1 B5 2.250(8) y
Ru1 B2 2.255(8) y
Ru1 C1 2.294(6) y
Ru1 Ru2 2.7953(10) y
Ru1 Ru3 2.8102(9) y
Ru2 H3 1.70(5) y
Ru2 H23 1.76(5) y
Ru2 C23 1.892(8) y
Ru2 C21 1.901(8) y
Ru2 P2 2.337(2) y
Ru2 B3 2.366(8) y
Ru2 Ru3 3.0065(10) y
Ru3 C31 1.879(8) y
Ru3 C32 1.882(8) y
Ru3 C33 1.948(9) y
Ru3 B4 2.221(8) y
Ru3 Cu 2.6787(12) y
C11 O11 1.148(8) y
C12 O12 1.128(8) y
C21 O21 1.125(8) y
C23 O23 1.127(8) y
C31 O31 1.150(8) y
C32 O32 1.142(8) y
C33 O33 1.125(8) y
P2 C70 1.819(7) ?
P2 C90 1.822(7) ?
P2 C80 1.829(7) ?
C70 C71 1.375(9) ?
C70 C75 1.382(9) ?
C71 C72 1.374(9) ?
C72 C73 1.361(10) ?
C73 C74 1.360(11) ?
C74 C75 1.393(10) ?
C80 C81 1.378(9) ?
C80 C85 1.395(9) ?
C81 C82 1.392(10) ?
C82 C83 1.363(12) ?
C83 C84 1.358(12) ?
C84 C85 1.376(10) ?
C90 C95 1.368(9) ?
C90 C91 1.380(9) ?
C91 C92 1.377(10) ?
C92 C93 1.367(11) ?
C93 C94 1.349(11) ?
C94 C95 1.397(10) ?
C1 B6 1.689(11) ?
C1 B5 1.702(10) ?
C1 B10 1.704(10) ?
C1 B2 1.713(10) ?
B2 B3 1.782(11) ?
B2 B6 1.782(11) ?
B2 B7 1.793(11) ?
B3 B8 1.743(11) ?
B3 B7 1.751(10) ?
B3 B4 1.795(11) ?
B4 B8 1.773(11) ?
B4 B9 1.788(11) ?
B4 B5 1.823(11) ?
B4 Cu 2.111(8) y
B5 B9 1.770(12) ?
B5 B10 1.779(11) ?
B6 B7 1.772(12) ?
B6 B10 1.773(12) ?
B6 B11 1.783(12) ?
B7 B8 1.799(11) ?
B7 B11 1.802(11) ?
B8 B11 1.779(11) ?
B8 B9 1.793(12) ?
B8 Cu 2.365(8) y
B9 B10 1.760(12) ?
B9 B11 1.780(12) ?
B10 B11 1.767(13) ?
Cu P1 2.230(2) y
P1 C40 1.804(8) ?
P1 C60 1.817(8) ?
P1 C50 1.832(8) ?
C40 C45 1.374(11) ?
C40 C41 1.385(11) ?
C41 C42 1.372(12) ?
C42 C43 1.344(14) ?
C43 C44 1.383(14) ?
C44 C45 1.366(12) ?
C50 C51 1.363(10) ?
C50 C55 1.380(11) ?
C51 C52 1.376(12) ?
C52 C53 1.371(14) ?
C53 C54 1.357(14) ?
C54 C55 1.382(11) ?
C60 C65 1.384(10) ?
C60 C61 1.389(10) ?
C61 C62 1.357(10) ?
C62 C63 1.375(12) ?
C63 C64 1.355(12) ?
C64 C65 1.375(11) ?
C100 Cl2 1.46(4) ?
C100 Cl1 1.88(3) ?
C101 Cl2A 1.52(4) ?
C101 Cl1A 1.70(4) ?
